data_1545588
loop_
_publ_author_name
'Sato, Ryonosuke'
'Dogishi, Masaki'
'Higashino, Toshiki'
'Kadoya, Tomofumi'
'Kawamoto, Tadashi'
'Mori, Takehiko'

_publ_section_title
;
 Charge-Transfer Complexes of Benzothienobenzothiophene with
 Tetracyanoquinodimethane and the n-Channel Organic Field-Effect
 Transistors
;
_journal_name_full 'The Journal of Physical Chemistry C'
_journal_paper_doi 10.1021/acs.jpcc.7b00902
_journal_year 2017
_chemical_formula_moiety 'C14 H8 S2, C12 H4 N4'
_chemical_formula_sum 'C26 H12 N4 S2'
_chemical_formula_weight 444.53
_space_group_IT_number 2
_symmetry_cell_setting triclinic
_symmetry_Int_Tables_number 2
_symmetry_space_group_name_Hall '-P 1'
_symmetry_space_group_name_H-M 'P -1'
_atom_sites_solution_hydrogens geom
_atom_sites_solution_primary direct
_atom_sites_solution_secondary difmap
_cell_angle_alpha 81.181(6)
_cell_angle_beta 89.310(6)
_cell_angle_gamma 87.721(5)
_cell_formula_units_Z 1
_cell_length_a 7.1933(9)
_cell_length_b 8.0044(10)
_cell_length_c 9.0183(12)
_cell_measurement_reflns_used 1166
_cell_measurement_temperature 279
_cell_measurement_theta_max 67.83
_cell_measurement_theta_min 4.96
_cell_volume 512.70(11)
_computing_cell_refinement 'RAPID AUTO'
_computing_data_collection 'RAPID AUTO (Rigaku, ????)'
_computing_data_reduction 'RAPID AUTO'
_computing_molecular_graphics 'CrystalStructure 4.0'
_computing_publication_material 'CrystalStructure 4.0 (Rigaku, 2010)'
_computing_structure_refinement 'SHELXL97 (Sheldrick, 2008)'
_computing_structure_solution 'SIR2004 (Burla, et al., 2005)'
_diffrn_ambient_temperature 279
_diffrn_detector_area_resol_mean 10.000
_diffrn_measured_fraction_theta_full 0.988
_diffrn_measured_fraction_theta_max 0.988
_diffrn_measurement_device_type 'Rigaku R-AXIS RAPID'
_diffrn_measurement_method \w
_diffrn_radiation_type 'Cu K\a'
_diffrn_radiation_wavelength 1.54187
_diffrn_reflns_av_R_equivalents 0.1140
_diffrn_reflns_limit_h_max 8
_diffrn_reflns_limit_h_min -8
_diffrn_reflns_limit_k_max 9
_diffrn_reflns_limit_k_min -9
_diffrn_reflns_limit_l_max 10
_diffrn_reflns_limit_l_min -10
_diffrn_reflns_number 5537
_diffrn_reflns_theta_full 63.50
_diffrn_reflns_theta_max 63.50
_diffrn_standards_number 0
_exptl_absorpt_coefficient_mu 2.530
_exptl_absorpt_correction_T_max 0.960
_exptl_absorpt_correction_T_min 0.487
_exptl_absorpt_correction_type multi-scan
_exptl_absorpt_process_details 'ABSCOR (Rigaku, 1995)'
_exptl_crystal_colour black
_exptl_crystal_density_diffrn 1.440
_exptl_crystal_density_method 'not measured'
_exptl_crystal_description needle
_exptl_crystal_F_000 228.00
_exptl_crystal_size_max 0.096
_exptl_crystal_size_mid 0.018
_exptl_crystal_size_min 0.016
_refine_diff_density_max 0.630
_refine_diff_density_min -0.390
_refine_ls_extinction_method none
_refine_ls_goodness_of_fit_ref 0.960
_refine_ls_hydrogen_treatment constr
_refine_ls_number_parameters 145
_refine_ls_number_reflns 1663
_refine_ls_number_restraints 0
_refine_ls_R_factor_gt 0.0966
_refine_ls_shift/su_max 0.000
_refine_ls_structure_factor_coef Fsqd
_refine_ls_weighting_details 'w = 1/[\s^2^(Fo^2^)+(0.1165P)^2^+0.0000P] where P=(Fo^2^+2Fc^2^)/3'
_refine_ls_weighting_scheme calc
_refine_ls_wR_factor_ref 0.2708
_reflns_number_gt 673
_reflns_number_total 1664
_reflns_threshold_expression F^2^>2.0\s(F^2^)
_cod_data_source_file jp7b00902_si_002.cif
_cod_data_source_block (BTBT)(TCNQ)
_cod_database_code 1545588

loop_
_symmetry_equiv_pos_site_id
_symmetry_equiv_pos_as_xyz
1 +X,+Y,+Z
2 -X,-Y,-Z

loop_
_atom_site_label
_atom_site_type_symbol
_atom_site_fract_x
_atom_site_fract_y
_atom_site_fract_z
_atom_site_U_iso_or_equiv
_atom_site_adp_type
_atom_site_occupancy
_atom_site_symmetry_multiplicity
_atom_site_calc_flag
_atom_site_refinement_flags
S1 S 0.0016(3) 0.4101(3) 0.29335(19) 0.0719(9) Uani 1.0 2 d .
N1 N 0.6756(9) 1.0437(8) 0.2809(7) 0.085(2) Uani 1.0 2 d .
N2 N 0.6461(8) 0.6651(7) -0.0116(7) 0.0806(19) Uani 1.0 2 d .
C1 C 0.6475(9) 0.9061(10) 0.2702(7) 0.066(2) Uani 1.0 2 d .
C2 C 0.6279(9) 0.6955(8) 0.1065(9) 0.0629(19) Uani 1.0 2 d .
C3 C 0.6094(9) 0.7356(9) 0.2542(7) 0.0551(17) Uani 1.0 2 d .
C4 C 0.5549(8) 0.6200(8) 0.3746(7) 0.0552(17) Uani 1.0 2 d .
C5 C 0.5388(9) 0.6637(8) 0.5252(7) 0.0567(18) Uani 1.0 2 d .
C6 C 0.5107(8) 0.4496(8) 0.3574(7) 0.0537(17) Uani 1.0 2 d .
C7 C 0.1788(10) 0.9486(9) 0.2426(10) 0.077(3) Uani 1.0 2 d .
C8 C 0.1759(10) 0.8734(10) 0.1132(9) 0.081(3) Uani 1.0 2 d .
C9 C 0.1342(9) 0.8613(9) 0.3800(9) 0.068(2) Uani 1.0 2 d .
C10 C 0.1225(9) 0.7101(10) 0.1211(8) 0.072(2) Uani 1.0 2 d .
C11 C 0.0807(8) 0.6958(9) 0.3891(7) 0.0552(17) Uani 1.0 2 d .
C12 C 0.0765(9) 0.6202(9) 0.2596(8) 0.0634(19) Uani 1.0 2 d .
C13 C 0.0232(9) 0.5762(8) 0.5163(8) 0.0625(19) Uani 1.0 2 d .
H5 H 0.5635 0.7730 0.5403 0.0681 Uiso 1.0 2 calc R
H6 H 0.5168 0.4179 0.2624 0.0644 Uiso 1.0 2 calc R
H7 H 0.2118 1.0607 0.2354 0.0920 Uiso 1.0 2 calc R
H8 H 0.2103 0.9343 0.0214 0.0967 Uiso 1.0 2 calc R
H9 H 0.1397 0.9122 0.4658 0.0815 Uiso 1.0 2 calc R
H10 H 0.1171 0.6602 0.0348 0.0859 Uiso 1.0 2 calc R

loop_
_atom_site_aniso_label
_atom_site_aniso_U_11
_atom_site_aniso_U_22
_atom_site_aniso_U_33
_atom_site_aniso_U_12
_atom_site_aniso_U_13
_atom_site_aniso_U_23
S1 0.0685(15) 0.0798(14) 0.0675(14) 0.0055(10) 0.0027(10) -0.0142(10)
N1 0.099(6) 0.068(5) 0.089(5) -0.005(4) -0.004(4) -0.018(4)
N2 0.102(6) 0.074(4) 0.065(5) -0.003(4) 0.009(4) -0.005(4)
C1 0.059(5) 0.087(6) 0.049(5) 0.010(5) -0.003(4) -0.011(4)
C2 0.064(5) 0.063(5) 0.059(5) 0.008(4) 0.003(4) -0.003(4)
C3 0.055(5) 0.061(4) 0.049(4) 0.001(4) 0.006(4) -0.008(4)
C4 0.044(4) 0.061(4) 0.058(5) 0.012(4) -0.002(4) -0.006(4)
C5 0.057(5) 0.057(4) 0.054(4) 0.005(4) 0.006(4) -0.005(4)
C6 0.044(4) 0.067(5) 0.052(4) 0.004(3) 0.001(4) -0.016(4)
C7 0.068(6) 0.064(5) 0.087(6) 0.015(4) 0.003(5) 0.016(4)
C8 0.071(6) 0.096(6) 0.062(5) 0.007(5) 0.010(4) 0.025(5)
C9 0.051(5) 0.071(5) 0.080(6) 0.008(4) 0.006(4) -0.009(4)
C10 0.052(5) 0.091(6) 0.069(5) -0.003(4) 0.003(4) -0.001(5)
C11 0.038(4) 0.069(5) 0.053(4) 0.012(4) 0.002(4) 0.003(4)
C12 0.049(5) 0.067(5) 0.071(5) 0.005(4) -0.001(4) 0.001(4)
C13 0.049(5) 0.079(5) 0.059(5) 0.013(4) -0.009(4) -0.012(4)

loop_
_atom_type_symbol
_atom_type_description
_atom_type_scat_dispersion_real
_atom_type_scat_dispersion_imag
_atom_type_scat_source
C C 0.0181 0.0091
;
International Tables for Crystallography
(1992, Vol. C, Tables 4.2.6.8 and 6.1.1.4)
;
H H 0.0000 0.0000
;
International Tables for Crystallography
(1992, Vol. C, Table 6.1.1.4)
;
N N 0.0311 0.0180
;
International Tables for Crystallography
(1992, Vol. C, Tables 4.2.6.8 and 6.1.1.4)
;
S S 0.3331 0.5567
;
International Tables for Crystallography
(1992, Vol. C, Tables 4.2.6.8 and 6.1.1.4)
;

loop_
_geom_angle_atom_site_label_1
_geom_angle_atom_site_label_2
_geom_angle_atom_site_label_3
_geom_angle
_geom_angle_publ_flag
_geom_angle_site_symmetry_1
_geom_angle_site_symmetry_3
C12 S1 C13 89.9(4) yes . 2_566
N1 C1 C3 178.7(7) yes . .
N2 C2 C3 178.6(7) yes . .
C1 C3 C2 115.6(6) yes . .
C1 C3 C4 121.6(6) yes . .
C2 C3 C4 122.7(7) yes . .
C3 C4 C5 121.7(6) yes . .
C3 C4 C6 121.6(6) yes . .
C5 C4 C6 116.8(6) yes . .
C4 C5 C6 121.6(6) yes . 2_666
C4 C6 C5 121.6(6) yes . 2_666
C8 C7 C9 121.5(7) yes . .
C7 C8 C10 120.0(7) yes . .
C7 C9 C11 118.8(7) yes . .
C8 C10 C12 119.1(8) yes . .
C9 C11 C12 119.9(6) yes . .
C9 C11 C13 130.8(7) yes . .
C12 C11 C13 109.3(6) yes . .
S1 C12 C10 126.1(6) yes . .
S1 C12 C11 113.3(5) yes . .
C10 C12 C11 120.6(7) yes . .
S1 C13 C11 132.4(6) yes 2_566 .
S1 C13 C13 112.5(5) yes 2_566 2_566
C11 C13 C13 115.0(6) yes . 2_566
C4 C5 H5 119.188 no . .
C6 C5 H5 119.191 no 2_666 .
C4 C6 H6 119.201 no . .
C5 C6 H6 119.197 no 2_666 .
C8 C7 H7 119.237 no . .
C9 C7 H7 119.226 no . .
C7 C8 H8 119.997 no . .
C10 C8 H8 119.993 no . .
C7 C9 H9 120.607 no . .
C11 C9 H9 120.607 no . .
C8 C10 H10 120.465 no . .
C12 C10 H10 120.460 no . .

loop_
_geom_bond_atom_site_label_1
_geom_bond_atom_site_label_2
_geom_bond_distance
_geom_bond_publ_flag
_geom_bond_site_symmetry_2
S1 C12 1.767(7) yes .
S1 C13 1.744(7) yes 2_566
N1 C1 1.146(11) yes .
N2 C2 1.133(10) yes .
C1 C3 1.432(11) yes .
C2 C3 1.421(11) yes .
C3 C4 1.378(9) yes .
C4 C5 1.456(10) yes .
C4 C6 1.444(9) yes .
C5 C6 1.339(8) yes 2_666
C7 C8 1.394(12) yes .
C7 C9 1.367(11) yes .
C8 C10 1.368(11) yes .
C9 C11 1.384(10) yes .
C10 C12 1.386(10) yes .
C11 C12 1.396(11) yes .
C11 C13 1.445(9) yes .
C13 C13 1.352(9) yes 2_566
C5 H5 0.930 no .
C6 H6 0.930 no .
C7 H7 0.930 no .
C8 H8 0.930 no .
C9 H9 0.930 no .
C10 H10 0.930 no .

loop_
_geom_contact_atom_site_label_1
_geom_contact_atom_site_label_2
_geom_contact_distance
_geom_contact_publ_flag
_geom_contact_site_symmetry_2
S1 C9 3.534(7) no 2_566
N1 C2 3.434(10) no .
N1 C4 3.508(9) no .
N2 C1 3.418(10) no .
N2 C4 3.503(9) no .
C1 C5 2.894(9) no .
C2 C6 2.902(9) no .
C4 C4 2.859(9) no 2_666
C5 C5 2.806(9) no 2_666
C6 C6 2.812(10) no 2_666
C7 C12 2.739(10) no .
C8 C11 2.763(10) no .
C9 C10 2.793(11) no .
S1 C6 3.580(6) no 1_455
N1 C5 3.439(9) no 2_676
N1 C6 3.578(9) no 1_565
N1 C9 3.564(10) no 2_676
N2 N2 3.422(8) no 2_665
N2 C6 3.590(9) no 2_665
C1 C7 3.383(10) no .
C1 C11 3.578(9) no 1_655
C2 C8 3.500(10) no .
C2 C10 3.569(9) no 1_655
C2 C12 3.519(9) no 1_655
C3 C7 3.471(9) no .
C3 C8 3.457(9) no .
C3 C12 3.448(9) no 1_655
C4 C9 3.529(9) no .
C4 C11 3.445(8) no .
C4 C13 3.444(9) no 2_666
C5 N1 3.439(9) no 2_676
C5 C9 3.432(9) no .
C5 C11 3.517(9) no .
C5 C13 3.529(9) no 1_655
C6 S1 3.580(6) no 1_655
C6 N1 3.578(9) no 1_545
C6 N2 3.590(9) no 2_665
C6 C12 3.428(8) no .
C6 C13 3.542(9) no 2_666
C7 C1 3.383(10) no .
C7 C3 3.471(9) no .
C8 C2 3.500(10) no .
C8 C3 3.457(9) no .
C9 N1 3.564(10) no 2_676
C9 C4 3.529(9) no .
C9 C5 3.432(9) no .
C10 C2 3.569(9) no 1_455
C11 C1 3.578(9) no 1_455
C11 C4 3.445(8) no .
C11 C5 3.517(9) no .
C12 C2 3.519(9) no 1_455
C12 C3 3.448(9) no 1_455
C12 C6 3.428(8) no .
C13 C4 3.444(9) no 2_666
C13 C5 3.529(9) no 1_455
C13 C6 3.542(9) no 2_666
S1 H9 3.2927 no 2_566
S1 H10 2.9648 no .
N1 H5 3.0586 no .
N2 H6 3.0786 no .
C1 H5 2.5789 no .
C2 H6 2.5906 no .
C3 H5 2.6574 no .
C3 H6 2.6441 no .
C4 H5 3.2665 no 2_666
C4 H6 3.2772 no 2_666
C5 H6 3.3134 no .
C6 H5 3.3116 no .
C7 H10 3.2352 no .
C8 H9 3.2489 no .
C9 H8 3.2414 no .
C10 H7 3.2241 no .
C11 H7 3.2072 no .
C11 H10 3.2578 no .
C12 H8 3.2170 no .
C12 H9 3.2504 no .
C13 H9 2.8173 no .
H5 H6 2.2465 no 2_666
H7 H8 2.3131 no .
H7 H9 2.2948 no .
H8 H10 2.3044 no .
S1 H6 3.4993 no 1_455
S1 H7 3.2367 no 1_545
S1 H10 3.2266 no 2_565
N1 H5 2.8589 no 2_676
N1 H6 3.1441 no 1_565
N1 H7 3.3613 no .
N1 H8 2.8183 no 2_675
N1 H9 2.7325 no 2_676
N2 H6 2.7416 no 2_665
N2 H7 2.9509 no 2_675
N2 H8 3.3962 no 2_675
N2 H10 3.4165 no 1_655
N2 H10 3.0873 no 2_665
C1 H5 3.5769 no 2_676
C1 H7 3.3235 no .
C1 H8 2.9329 no 2_675
C1 H9 3.3842 no 2_676
C2 H7 3.5906 no 2_675
C2 H8 3.5230 no .
C2 H8 3.2649 no 2_675
C2 H10 3.5783 no 1_655
C5 H9 3.4264 no .
C8 H8 3.2753 no 2_575
C9 H5 3.4271 no .
C9 H9 3.0865 no 2_576
C12 H6 3.4975 no .
H5 N1 2.8589 no 2_676
H5 C1 3.5769 no 2_676
H5 C9 3.4271 no .
H5 H7 3.0908 no 2_676
H5 H9 3.2457 no .
H5 H9 3.3605 no 2_676
H6 S1 3.4993 no 1_655
H6 N1 3.1441 no 1_545
H6 N2 2.7416 no 2_665
H6 C12 3.4975 no .
H7 S1 3.2367 no 1_565
H7 N1 3.3613 no .
H7 N2 2.9509 no 2_675
H7 C1 3.3235 no .
H7 C2 3.5906 no 2_675
H7 H5 3.0908 no 2_676
H8 N1 2.8183 no 2_675
H8 N2 3.3962 no 2_675
H8 C1 2.9329 no 2_675
H8 C2 3.5230 no .
H8 C2 3.2649 no 2_675
H8 C8 3.2753 no 2_575
H8 H8 3.1717 no 2_575
H9 N1 2.7325 no 2_676
H9 C1 3.3842 no 2_676
H9 C5 3.4264 no .
H9 C9 3.0865 no 2_576
H9 H5 3.2457 no .
H9 H5 3.3605 no 2_676
H9 H9 2.5315 no 2_576
H10 S1 3.2266 no 2_565
H10 N2 3.4165 no 1_455
H10 N2 3.0873 no 2_665
H10 C2 3.5783 no 1_455
H10 H10 3.2665 no 2_565

loop_
_geom_torsion_atom_site_label_1
_geom_torsion_atom_site_label_2
_geom_torsion_atom_site_label_3
_geom_torsion_atom_site_label_4
_geom_torsion
_geom_torsion_publ_flag
_geom_torsion_site_symmetry_1
_geom_torsion_site_symmetry_3
_geom_torsion_site_symmetry_4
C12 S1 C13 C11 -179.3(6) no . 2_566 2_566
C12 S1 C13 C13 -0.3(5) no . 2_566 .
C13 S1 C12 C10 -178.2(5) no 2_566 . .
C13 S1 C12 C11 -0.3(5) no 2_566 . .
C1 C3 C4 C5 -1.9(9) no . . .
C1 C3 C4 C6 177.9(5) no . . .
C2 C3 C4 C5 179.4(5) no . . .
C2 C3 C4 C6 -0.7(9) no . . .
C3 C4 C5 C6 -178.7(5) no . . 2_666
C3 C4 C6 C5 178.7(5) no . . 2_666
C5 C4 C6 C5 -1.4(8) no . . 2_666
C6 C4 C5 C6 1.4(8) no . . 2_666
C4 C5 C6 C4 -1.5(9) no . 2_666 2_666
C8 C7 C9 C11 -1.6(10) no . . .
C9 C7 C8 C10 1.9(10) no . . .
C7 C8 C10 C12 -1.7(10) no . . .
C7 C9 C11 C12 1.2(9) no . . .
C7 C9 C11 C13 -178.6(6) no . . .
C8 C10 C12 S1 179.1(5) no . . .
C8 C10 C12 C11 1.4(9) no . . .
C9 C11 C12 S1 -179.1(5) no . . .
C9 C11 C12 C10 -1.1(9) no . . .
C9 C11 C13 S1 -0.1(11) no . . 2_566
C9 C11 C13 C13 178.9(6) no . . 2_566
C12 C11 C13 S1 180.0(5) no . . 2_566
C12 C11 C13 C13 -1.0(7) no . . 2_566
C13 C11 C12 S1 0.7(7) no . . .
C13 C11 C12 C10 178.8(5) no . . .
S1 C13 C13 S1 -180.0(3) no 2_566 2_566 .
S1 C13 C13 C11 -0.8(7) no 2_566 2_566 2_566
C11 C13 C13 S1 0.8(7) no . 2_566 .
C11 C13 C13 C11 180.0(5) no . 2_566 2_566
